data_4323536
loop_
_publ_author_name
'Baoquan Huang'
'John D. Corbett'

_publ_section_title
;
 Intermetallic Hydrides as Zintl Phases: A3TtH2 Compounds (A = Ca, Yb; Tt
 = Sn, Pb) and Their Structural Relationship to the Corresponding Oxides
;
_journal_name_full 'Inorganic Chemistry'
_journal_page_first 3730
_journal_page_last 3734
_journal_paper_doi 10.1021/ic970289u
_journal_volume 36
_journal_year 1997
_chemical_formula_sum 'Ca3 H2 Sn'
_chemical_formula_weight 240.95
_space_group_IT_number 63
_symmetry_cell_setting orthorhombic
_symmetry_Int_Tables_number 63
_symmetry_space_group_name_Hall '-C 2c 2'
_symmetry_space_group_name_H-M 'C m c m'
_audit_creation_date 'Wed Mar 26 10:31:55 1997'
_audit_creation_method 'from TEXRAY.INF file'
_cell_angle_alpha 90
_cell_angle_beta 90
_cell_angle_gamma 90
_cell_formula_units_Z 4
_cell_length_a 8.866(1)
_cell_length_b 11.371(2)
_cell_length_c 5.220(1)
_cell_measurement_reflns_used 25
_cell_measurement_temperature 296.2
_cell_measurement_theta_max 49.8
_cell_measurement_theta_min 49.1
_cell_volume 526.26(15)
_computing_cell_refinement 'MSC/AFC Diffractometer Control'
_computing_data_collection 'MSC/AFC Diffractometer Control'
_computing_data_reduction teXsan
_computing_publication_material teXsan
_computing_structure_refinement teXsan
_diffrn_ambient_temperature 296.2
_diffrn_measurement_device AFC6R
_diffrn_measurement_method 'omega/2-theta scans'
_diffrn_orient_matrix_UB_11 -0.02487
_diffrn_orient_matrix_UB_12 -0.08538
_diffrn_orient_matrix_UB_13 0.00565
_diffrn_orient_matrix_UB_21 -0.10916
_diffrn_orient_matrix_UB_22 0.01907
_diffrn_orient_matrix_UB_23 -0.01796
_diffrn_orient_matrix_UB_31 0.00957
_diffrn_orient_matrix_UB_32 -0.00433
_diffrn_orient_matrix_UB_33 -0.19024
_diffrn_radiation_monochromator graphite
_diffrn_radiation_source 'Rigaku rotating anode'
_diffrn_radiation_type MoKalpha
_diffrn_radiation_wavelength 0.7107
_diffrn_reflns_av_R_equivalents 0.00
_diffrn_reflns_limit_h_max 0
_diffrn_reflns_limit_h_min 0
_diffrn_reflns_limit_k_max 0
_diffrn_reflns_limit_k_min 0
_diffrn_reflns_limit_l_max 0
_diffrn_reflns_limit_l_min 0
_diffrn_reflns_number 300
_diffrn_reflns_theta_max 25.08
_diffrn_standards_decay_% -0.60
_diffrn_standards_interval_count 150
_diffrn_standards_number 3
_exptl_absorpt_coefficient_mu 7.555
_exptl_absorpt_correction_T_max 1.116
_exptl_absorpt_correction_T_min 0.898
_exptl_absorpt_correction_type refdelf
_exptl_absorpt_process_details Walker&Stuart_DIFABS
_exptl_crystal_colour Silvery
_exptl_crystal_density_diffrn 3.041
_exptl_crystal_density_meas 0.000
_exptl_crystal_F_000 448.00
_exptl_crystal_size_max 0.000
_exptl_crystal_size_mid 0.000
_exptl_crystal_size_min 0.000
_refine_diff_density_max -0.69
_refine_diff_density_min 0.56
_refine_ls_extinction_coef 52.58433
_refine_ls_extinction_method Zachariasen_type_2_Gaussian_isotropic
_refine_ls_goodness_of_fit_obs 2.329
_refine_ls_matrix_type full
_refine_ls_number_parameters 16
_refine_ls_number_reflns 283
_refine_ls_number_restraints 0
_refine_ls_R_factor_obs 0.0149
_refine_ls_shift/esd_max 0.0023
_refine_ls_structure_factor_coef F
_refine_ls_weighting_scheme sigma
_refine_ls_wR_factor_obs 0.0193
_reflns_number_observed 283
_reflns_number_total 300
_reflns_observed_criterion 3.00
_cod_data_source_file ic970289u_1.cif
_cod_data_source_block afc6r.xtl_master_file
_cod_original_cell_volume 526.3(3)
_cod_original_sg_symbol_H-M 'C m c m '
_cod_original_formula_sum 'Ca3 Sn H2'
_cod_database_code 4323536

loop_
_symmetry_equiv_pos_as_xyz
'   +x,   +y,   +z'
'1/2+x,1/2+y,   +z'
'   +x,   -y,   -z'
'1/2+x,1/2-y,   -z'
'   +x,   +y,1/2-z'
1/2+x,1/2+y,1/2-z
'   +x,   -y,1/2+z'
1/2+x,1/2-y,1/2+z
'   -x,   -y,   -z'
'1/2-x,1/2-y,   -z'
'   -x,   +y,   +z'
'1/2-x,1/2+y,   +z'
'   -x,   -y,1/2+z'
1/2-x,1/2-y,1/2+z
'   -x,   +y,1/2-z'
1/2-x,1/2+y,1/2-z

loop_
_atom_site_aniso_label
_atom_site_aniso_U_11
_atom_site_aniso_U_22
_atom_site_aniso_U_33
_atom_site_aniso_U_12
_atom_site_aniso_U_13
_atom_site_aniso_U_23
SN 0.0163(2) 0.0126(2) 0.0122(2) 0.0000 0.0000 0.0000
CA(1) 0.0153(6) 0.0091(5) 0.0168(6) 0.0000 0.0000 0.0000
CA(2) 0.0183(4) 0.0185(4) 0.0173(4) -0.0087(4) 0.0000 0.0000

loop_
_atom_site_label
_atom_site_fract_x
_atom_site_fract_y
_atom_site_fract_z
_atom_site_U_iso_or_equiv
_atom_site_thermal_displace_type
_atom_site_calc_flag
_atom_site_calc_attached_atom
SN 0.0000 0.69299(3) 0.2500 0.0137 Uij ? ?
CA(1) 0.0000 0.1105(1) 0.2500 0.0138 Uij ? ?
CA(2) 0.2021(1) 0.38853(7) 0.2500 0.0181 Uij ? ?
H 0.149(5) 0.0000 0.0000 0.018(9) Uij ? ?

loop_
_atom_type_symbol
_atom_type_oxidation_number
_atom_type_number_in_cell
_atom_type_scat_dispersion_real
_atom_type_scat_dispersion_imag
_atom_type_scat_source
Ca 0 12 0.226 0.306 'International Tables'
Sn 0 4 -0.654 1.425 'International Tables'
H 0 8 0.000 0.000 'International Tables'

loop_
_geom_angle_atom_site_label_1
_geom_angle_atom_site_label_2
_geom_angle_atom_site_label_3
_geom_angle
_geom_angle_site_symmetry_1
_geom_angle_site_symmetry_2
_geom_angle_site_symmetry_3
_geom_angle_publ_flag
CA1 SN CA1 98.86(3) ? ? ? yes
CA1 SN CA2 125.28(1) ? ? ? yes
CA1 SN CA2 125.28(1) ? ? ? yes
CA1 SN CA2 65.24(1) ? ? ? yes
CA1 SN CA2 65.24(1) ? ? ? yes
CA1 SN CA2 65.27(2) ? ? ? yes
CA1 SN CA2 65.27(2) ? ? ? yes
CA1 SN CA2 141.61(2) ? ? ? yes
CA1 SN CA2 141.61(2) ? ? ? yes
CA1 SN H 34.4(3) ? ? ? yes
CA1 SN H 71.13(7) ? ? ? yes
CA1 SN H 34.4(3) ? ? ? yes
CA1 SN H 71.13(7) ? ? ? yes
CA1 SN CA2 125.28(1) ? ? ? yes
CA1 SN CA2 125.28(1) ? ? ? yes
CA1 SN CA2 65.24(1) ? ? ? yes
CA1 SN CA2 65.24(1) ? ? ? yes
CA1 SN CA2 141.61(2) ? ? ? yes
CA1 SN CA2 141.61(2) ? ? ? yes
CA1 SN CA2 65.27(2) ? ? ? yes
CA1 SN CA2 65.27(2) ? ? ? yes
CA1 SN H 71.13(7) ? ? ? yes
CA1 SN H 34.4(3) ? ? ? yes
CA1 SN H 71.13(7) ? ? ? yes
CA1 SN H 34.4(3) ? ? ? yes
CA2 SN CA2 54.73(3) ? ? ? yes
CA2 SN CA2 102.73(1) ? ? ? yes
CA2 SN CA2 157.46(3) ? ? ? yes
CA2 SN CA2 60.05(2) ? ? ? yes
CA2 SN CA2 90.01(2) ? ? ? yes
CA2 SN CA2 60.05(2) ? ? ? yes
CA2 SN CA2 90.01(2) ? ? ? yes
CA2 SN H 129.1(5) ? ? ? yes
CA2 SN H 129.1(5) ? ? ? yes
CA2 SN H 159.7(2) ? ? ? yes
CA2 SN H 159.7(2) ? ? ? yes
CA2 SN CA2 157.46(3) ? ? ? yes
CA2 SN CA2 102.73(1) ? ? ? yes
CA2 SN CA2 90.01(2) ? ? ? yes
CA2 SN CA2 60.05(2) ? ? ? yes
CA2 SN CA2 90.01(2) ? ? ? yes
CA2 SN CA2 60.05(2) ? ? ? yes
CA2 SN H 159.7(2) ? ? ? yes
CA2 SN H 159.7(2) ? ? ? yes
CA2 SN H 129.1(5) ? ? ? yes
CA2 SN H 129.1(5) ? ? ? yes
CA2 SN CA2 99.82(3) ? ? ? yes
CA2 SN CA2 76.44(2) ? ? ? yes
CA2 SN CA2 126.62(1) ? ? ? yes
CA2 SN CA2 76.44(2) ? ? ? yes
CA2 SN CA2 126.62(1) ? ? ? yes
CA2 SN H 34.5(5) ? ? ? yes
CA2 SN H 34.5(5) ? ? ? yes
CA2 SN H 71.8(5) ? ? ? yes
CA2 SN H 71.8(5) ? ? ? yes
CA2 SN CA2 126.62(1) ? ? ? yes
CA2 SN CA2 76.44(2) ? ? ? yes
CA2 SN CA2 126.62(1) ? ? ? yes
CA2 SN CA2 76.44(2) ? ? ? yes
CA2 SN H 71.8(5) ? ? ? yes
CA2 SN H 71.8(5) ? ? ? yes
CA2 SN H 34.5(5) ? ? ? yes
CA2 SN H 34.5(5) ? ? ? yes
CA2 SN CA2 65.80(3) ? ? ? yes
CA2 SN CA2 104.60(3) ? ? ? yes
CA2 SN CA2 147.36(3) ? ? ? yes
CA2 SN H 78.8(3) ? ? ? yes
CA2 SN H 109.1(4) ? ? ? yes
CA2 SN H 99.7(3) ? ? ? yes
CA2 SN H 133.7(2) ? ? ? yes
CA2 SN CA2 147.36(3) ? ? ? yes
CA2 SN CA2 104.60(3) ? ? ? yes
CA2 SN H 99.7(3) ? ? ? yes
CA2 SN H 133.7(2) ? ? ? yes
CA2 SN H 78.8(3) ? ? ? yes
CA2 SN H 109.1(4) ? ? ? yes
CA2 SN CA2 65.80(3) ? ? ? yes
CA2 SN H 109.1(4) ? ? ? yes
CA2 SN H 78.8(3) ? ? ? yes
CA2 SN H 133.7(2) ? ? ? yes
CA2 SN H 99.7(3) ? ? ? yes
CA2 SN H 133.7(2) ? ? ? yes
CA2 SN H 99.7(3) ? ? ? yes
CA2 SN H 109.1(4) ? ? ? yes
CA2 SN H 78.8(3) ? ? ? yes
H SN H 38.5(1) ? ? ? yes
H SN H 39(1) ? ? ? yes
H SN H 56.0(7) ? ? ? yes
H SN H 56.0(7) ? ? ? yes
H SN H 39(1) ? ? ? yes
H SN H 38.5(1) ? ? ? yes
SN CA1 SN 98.86(3) ? ? ? yes
SN CA1 CA1 84.48(2) ? ? ? yes
SN CA1 CA1 176.66(4) ? ? ? yes
SN CA1 CA2 55.54(2) ? ? ? yes
SN CA1 CA2 55.54(2) ? ? ? yes
SN CA1 CA2 57.60(1) ? ? ? yes
SN CA1 CA2 116.70(1) ? ? ? yes
SN CA1 CA2 57.60(1) ? ? ? yes
SN CA1 CA2 122.14(2) ? ? ? yes
SN CA1 CA2 116.70(1) ? ? ? yes
SN CA1 CA2 122.14(2) ? ? ? yes
SN CA1 H 85.55(5) ? ? ? yes
SN CA1 H 143.7(8) ? ? ? yes
SN CA1 H 85.55(5) ? ? ? yes
SN CA1 H 143.7(8) ? ? ? yes
SN CA1 CA1 176.66(4) ? ? ? yes
SN CA1 CA1 84.48(2) ? ? ? yes
SN CA1 CA2 55.54(2) ? ? ? yes
SN CA1 CA2 55.54(2) ? ? ? yes
SN CA1 CA2 122.14(2) ? ? ? yes
SN CA1 CA2 116.70(1) ? ? ? yes
SN CA1 CA2 122.14(2) ? ? ? yes
SN CA1 CA2 57.60(1) ? ? ? yes
SN CA1 CA2 116.70(1) ? ? ? yes
SN CA1 CA2 57.60(1) ? ? ? yes
SN CA1 H 143.7(8) ? ? ? yes
SN CA1 H 85.55(5) ? ? ? yes
SN CA1 H 143.7(8) ? ? ? yes
SN CA1 H 85.55(5) ? ? ? yes
CA1 CA1 CA1 92.17(5) ? ? ? yes
CA1 CA1 CA2 127.11(2) ? ? ? yes
CA1 CA1 CA2 127.11(2) ? ? ? yes
CA1 CA1 CA2 59.72(1) ? ? ? yes
CA1 CA1 CA2 61.37(2) ? ? ? yes
CA1 CA1 CA2 59.72(1) ? ? ? yes
CA1 CA1 CA2 120.56(3) ? ? ? yes
CA1 CA1 CA2 61.37(2) ? ? ? yes
CA1 CA1 CA2 120.56(3) ? ? ? yes
CA1 CA1 H 36.1(8) ? ? ? yes
CA1 CA1 H 91.75(4) ? ? ? yes
CA1 CA1 H 36.1(8) ? ? ? yes
CA1 CA1 H 91.75(4) ? ? ? yes
CA1 CA1 CA2 127.11(2) ? ? ? yes
CA1 CA1 CA2 127.11(2) ? ? ? yes
CA1 CA1 CA2 120.56(3) ? ? ? yes
CA1 CA1 CA2 61.37(2) ? ? ? yes
CA1 CA1 CA2 120.56(3) ? ? ? yes
CA1 CA1 CA2 59.72(1) ? ? ? yes
CA1 CA1 CA2 61.37(2) ? ? ? yes
CA1 CA1 CA2 59.72(1) ? ? ? yes
CA1 CA1 H 91.75(4) ? ? ? yes
CA1 CA1 H 36.1(8) ? ? ? yes
CA1 CA1 H 91.75(4) ? ? ? yes
CA1 CA1 H 36.1(8) ? ? ? yes
CA2 CA1 CA2 59.08(3) ? ? ? yes
CA2 CA1 CA2 69.31(2) ? ? ? yes
CA2 CA1 CA2 163.24(3) ? ? ? yes
CA2 CA1 CA2 110.37(2) ? ? ? yes
CA2 CA1 CA2 110.37(2) ? ? ? yes
CA2 CA1 CA2 104.16(1) ? ? ? yes
CA2 CA1 CA2 69.31(2) ? ? ? yes
CA2 CA1 H 101.3(6) ? ? ? yes
CA2 CA1 H 101.3(6) ? ? ? yes
CA2 CA1 H 141.08(6) ? ? ? yes
CA2 CA1 H 141.08(6) ? ? ? yes
CA2 CA1 CA2 110.37(2) ? ? ? yes
CA2 CA1 CA2 104.16(1) ? ? ? yes
CA2 CA1 CA2 69.31(2) ? ? ? yes
CA2 CA1 CA2 69.31(2) ? ? ? yes
CA2 CA1 CA2 163.24(3) ? ? ? yes
CA2 CA1 CA2 110.37(2) ? ? ? yes
CA2 CA1 H 141.08(6) ? ? ? yes
CA2 CA1 H 141.08(6) ? ? ? yes
CA2 CA1 H 101.3(6) ? ? ? yes
CA2 CA1 H 101.3(6) ? ? ? yes
CA2 CA1 CA2 121.09(2) ? ? ? yes
CA2 CA1 CA2 90.68(2) ? ? ? yes
CA2 CA1 CA2 179.66(4) ? ? ? yes
CA2 CA1 CA2 59.19(2) ? ? ? yes
CA2 CA1 CA2 89.32(2) ? ? ? yes
CA2 CA1 H 34.2(4) ? ? ? yes
CA2 CA1 H 89.5(7) ? ? ? yes
CA2 CA1 H 90.7(7) ? ? ? yes
CA2 CA1 H 146.1(4) ? ? ? yes
CA2 CA1 CA2 59.19(2) ? ? ? yes
CA2 CA1 CA2 59.19(2) ? ? ? yes
CA2 CA1 CA2 92.60(4) ? ? ? yes
CA2 CA1 CA2 121.09(2) ? ? ? yes
CA2 CA1 H 92.2(7) ? ? ? yes
CA2 CA1 H 92.2(7) ? ? ? yes
CA2 CA1 H 35.6(4) ? ? ? yes
CA2 CA1 H 35.6(4) ? ? ? yes
CA2 CA1 CA2 89.32(2) ? ? ? yes
CA2 CA1 CA2 121.09(2) ? ? ? yes
CA2 CA1 CA2 179.66(4) ? ? ? yes
CA2 CA1 H 90.7(7) ? ? ? yes
CA2 CA1 H 146.1(4) ? ? ? yes
CA2 CA1 H 34.2(4) ? ? ? yes
CA2 CA1 H 89.5(7) ? ? ? yes
CA2 CA1 CA2 121.09(2) ? ? ? yes
CA2 CA1 CA2 90.68(2) ? ? ? yes
CA2 CA1 H 146.1(4) ? ? ? yes
CA2 CA1 H 90.7(7) ? ? ? yes
CA2 CA1 H 89.5(7) ? ? ? yes
CA2 CA1 H 34.2(4) ? ? ? yes
CA2 CA1 CA2 59.19(2) ? ? ? yes
CA2 CA1 H 35.6(4) ? ? ? yes
CA2 CA1 H 35.6(4) ? ? ? yes
CA2 CA1 H 92.2(7) ? ? ? yes
CA2 CA1 H 92.2(7) ? ? ? yes
CA2 CA1 H 89.5(7) ? ? ? yes
CA2 CA1 H 34.2(4) ? ? ? yes
CA2 CA1 H 146.1(4) ? ? ? yes
CA2 CA1 H 90.7(7) ? ? ? yes
H CA1 H 71.2(8) ? ? ? yes
H CA1 H 72(1) ? ? ? yes
H CA1 H 111.9(8) ? ? ? yes
H CA1 H 111.9(8) ? ? ? yes
H CA1 H 72(1) ? ? ? yes
H CA1 H 71.2(8) ? ? ? yes
SN CA2 SN 157.46(3) ? ? ? yes
SN CA2 SN 89.99(2) ? ? ? yes
SN CA2 SN 89.99(2) ? ? ? yes
SN CA2 CA1 123.10(3) ? ? ? yes
SN CA2 CA1 73.67(2) ? ? ? yes
SN CA2 CA1 108.92(2) ? ? ? yes
SN CA2 CA1 108.92(2) ? ? ? yes
SN CA2 CA2 62.64(1) ? ? ? yes
SN CA2 CA2 51.77(2) ? ? ? yes
SN CA2 CA2 51.77(2) ? ? ? yes
SN CA2 H 76.6(6) ? ? ? yes
SN CA2 H 76.6(6) ? ? ? yes
SN CA2 SN 103.56(2) ? ? ? yes
SN CA2 SN 103.56(2) ? ? ? yes
SN CA2 CA1 79.45(2) ? ? ? yes
SN CA2 CA1 83.79(3) ? ? ? yes
SN CA2 CA1 57.16(2) ? ? ? yes
SN CA2 CA1 57.16(2) ? ? ? yes
SN CA2 CA2 139.91(2) ? ? ? yes
SN CA2 CA2 116.660(10) ? ? ? yes
SN CA2 CA2 116.660(10) ? ? ? yes
SN CA2 H 85.1(7) ? ? ? yes
SN CA2 H 85.1(7) ? ? ? yes
SN CA2 SN 104.60(3) ? ? ? yes
SN CA2 CA1 59.18(1) ? ? ? yes
SN CA2 CA1 125.93(1) ? ? ? yes
SN CA2 CA1 80.27(1) ? ? ? yes
SN CA2 CA1 160.61(3) ? ? ? yes
SN CA2 CA2 57.10(1) ? ? ? yes
SN CA2 CA2 68.17(1) ? ? ? yes
SN CA2 CA2 139.76(2) ? ? ? yes
SN CA2 H 91.0(5) ? ? ? yes
SN CA2 H 159.53(3) ? ? ? yes
SN CA2 CA1 59.18(1) ? ? ? yes
SN CA2 CA1 125.93(1) ? ? ? yes
SN CA2 CA1 160.61(3) ? ? ? yes
SN CA2 CA1 80.27(1) ? ? ? yes
SN CA2 CA2 57.10(1) ? ? ? yes
SN CA2 CA2 139.76(2) ? ? ? yes
SN CA2 CA2 68.17(1) ? ? ? yes
SN CA2 H 159.53(3) ? ? ? yes
SN CA2 H 91.0(5) ? ? ? yes
CA1 CA2 CA1 163.24(3) ? ? ? yes
CA1 CA2 CA1 110.69(2) ? ? ? yes
CA1 CA2 CA1 110.69(2) ? ? ? yes
CA1 CA2 CA2 60.46(2) ? ? ? yes
CA1 CA2 CA2 127.31(1) ? ? ? yes
CA1 CA2 CA2 127.31(1) ? ? ? yes
CA1 CA2 H 141.27(6) ? ? ? yes
CA1 CA2 H 141.27(6) ? ? ? yes
CA1 CA2 CA1 58.91(2) ? ? ? yes
CA1 CA2 CA1 58.91(2) ? ? ? yes
CA1 CA2 CA2 136.30(2) ? ? ? yes
CA1 CA2 CA2 61.23(2) ? ? ? yes
CA1 CA2 CA2 61.23(2) ? ? ? yes
CA1 CA2 H 35.5(4) ? ? ? yes
CA1 CA2 H 35.5(4) ? ? ? yes
CA1 CA2 CA1 89.32(2) ? ? ? yes
CA1 CA2 CA2 135.34(1) ? ? ? yes
CA1 CA2 CA2 59.58(2) ? ? ? yes
CA1 CA2 CA2 120.14(2) ? ? ? yes
CA1 CA2 H 34.2(4) ? ? ? yes
CA1 CA2 H 89.4(7) ? ? ? yes
CA1 CA2 CA2 135.34(1) ? ? ? yes
CA1 CA2 CA2 120.14(2) ? ? ? yes
CA1 CA2 CA2 59.58(2) ? ? ? yes
CA1 CA2 H 89.4(7) ? ? ? yes
CA1 CA2 H 34.2(4) ? ? ? yes
CA2 CA2 CA2 90.0 ? ? ? yes
CA2 CA2 CA2 90.0 ? ? ? yes
CA2 CA2 H 125.9(8) ? ? ? yes
CA2 CA2 H 125.9(8) ? ? ? yes
CA2 CA2 CA2 91.67(4) ? ? ? yes
CA2 CA2 H 35.9(8) ? ? ? yes
CA2 CA2 H 91.35(3) ? ? ? yes
CA2 CA2 H 91.35(3) ? ? ? yes
CA2 CA2 H 35.9(8) ? ? ? yes
H CA2 H 71.0(8) ? ? ? yes
SN H SN 140(1) ? ? ? yes
SN H CA1 96.0(7) ? ? ? yes
SN H CA1 60.0(3) ? ? ? yes
SN H CA2 152.4(7) ? ? ? yes
SN H CA2 60.4(2) ? ? ? yes
SN H H 70.73(7) ? ? ? yes
SN H H 70.5(5) ? ? ? yes
SN H H 62.0(4) ? ? ? yes
SN H H 109.27(7) ? ? ? yes
SN H H 89.6(8) ? ? ? yes
SN H CA1 60.0(3) ? ? ? yes
SN H CA1 96.0(7) ? ? ? yes
SN H CA2 60.4(2) ? ? ? yes
SN H CA2 152.4(7) ? ? ? yes
SN H H 109.27(7) ? ? ? yes
SN H H 70.5(5) ? ? ? yes
SN H H 89.6(8) ? ? ? yes
SN H H 70.73(7) ? ? ? yes
SN H H 62.0(4) ? ? ? yes
CA1 H CA1 107(1) ? ? ? yes
CA1 H CA2 111.59(3) ? ? ? yes
CA1 H CA2 108.91(2) ? ? ? yes
CA1 H H 54.4(4) ? ? ? yes
CA1 H H 53.9(8) ? ? ? yes
CA1 H H 34.1(4) ? ? ? yes
CA1 H H 125.6(4) ? ? ? yes
CA1 H H 89(1) ? ? ? yes
CA1 H CA2 108.91(2) ? ? ? yes
CA1 H CA2 111.59(3) ? ? ? yes
CA1 H H 125.6(4) ? ? ? yes
CA1 H H 53.9(8) ? ? ? yes
CA1 H H 89(1) ? ? ? yes
CA1 H H 54.4(4) ? ? ? yes
CA1 H H 34.1(4) ? ? ? yes
CA2 H CA2 108(1) ? ? ? yes
CA2 H H 125.5(4) ? ? ? yes
CA2 H H 125.9(8) ? ? ? yes
CA2 H H 145.7(4) ? ? ? yes
CA2 H H 54.5(4) ? ? ? yes
CA2 H H 90.56(2) ? ? ? yes
CA2 H H 54.5(4) ? ? ? yes
CA2 H H 125.9(8) ? ? ? yes
CA2 H H 90.56(2) ? ? ? yes
CA2 H H 125.5(4) ? ? ? yes
CA2 H H 145.7(4) ? ? ? yes
H H H 90.0 ? ? ? yes
H H H 45.4(8) ? ? ? yes
H H H 180.0 ? ? ? yes
H H H 134.6(8) ? ? ? yes
H H H 44.6(8) ? ? ? yes
H H H 90.0 ? ? ? yes
H H H 44.6(8) ? ? ? yes
H H H 134.6(8) ? ? ? yes
H H H 89(1) ? ? ? yes
H H H 45.4(8) ? ? ? yes

loop_
_geom_bond_atom_site_label_1
_geom_bond_atom_site_label_2
_geom_bond_distance
_geom_bond_site_symmetry_1
_geom_bond_site_symmetry_2
_geom_bond_publ_flag
SN CA1 3.4359(8) ? ? yes
SN CA1 3.4359(8) ? ? yes
SN CA2 3.898(1) ? ? yes
SN CA2 3.898(1) ? ? yes
SN CA2 3.453(1) ? ? yes
SN CA2 3.453(1) ? ? yes
SN CA2 3.2987(7) ? ? yes
SN CA2 3.2987(7) ? ? yes
SN CA2 3.2987(7) ? ? yes
SN CA2 3.2987(7) ? ? yes
SN H 3.95(1) ? ? yes
SN H 3.95(1) ? ? yes
SN H 3.95(1) ? ? yes
SN H 3.95(1) ? ? yes
CA1 CA1 3.623(2) ? ? yes
CA1 CA1 3.623(2) ? ? yes
CA1 CA2 3.634(1) ? ? yes
CA1 CA2 3.634(1) ? ? yes
CA1 CA2 3.7133(8) ? ? yes
CA1 CA2 3.653(1) ? ? yes
CA1 CA2 3.7133(8) ? ? yes
CA1 CA2 3.7133(8) ? ? yes
CA1 CA2 3.653(1) ? ? yes
CA1 CA2 3.7133(8) ? ? yes
CA1 H 2.24(2) ? ? yes
CA1 H 2.24(2) ? ? yes
CA1 H 2.24(2) ? ? yes
CA1 H 2.24(2) ? ? yes
CA2 CA2 3.583(2) ? ? yes
CA2 CA2 3.638(1) ? ? yes
CA2 CA2 3.638(1) ? ? yes
CA2 H 2.25(2) ? ? yes
CA2 H 2.25(2) ? ? yes
H H 2.6100(5) ? ? yes
H H 2.64(8) ? ? yes
H H 3.72(6) ? ? yes
H H 2.6100(5) ? ? yes
H H 3.72(6) ? ? yes
